data_8105422
loop_
_publ_author_name
'Xu, Xue-Li'
'Li, Shi-Hui'
'Guo, Jin-Bo'

_publ_section_title
;
 Crystal structure of
 poly[diaqua-bis(\m2-4-(3-(pyridin-3-yl)-1H-1,2,4-triazol-5-yl)benzoato-\k2
 N:O)nickel(II)], C28H22O6N8Ni
;
_journal_issue 5
_journal_name_full 'Zeitschrift f\"ur Kristallographie - New Crystal Structures'
_journal_page_first 1207
_journal_page_last 1208
_journal_paper_doi 10.1515/ncrs-2020-0250
_journal_volume 235
_journal_year 2020
_chemical_formula_moiety '0.5(C56 H44 N16 Ni2 O12)'
_chemical_formula_sum 'C28 H22 N8 Ni O6'
_chemical_formula_weight 625.25
_space_group_crystal_system monoclinic
_space_group_IT_number 15
_space_group_name_Hall '-C 2yc'
_space_group_name_H-M_alt 'C 1 2/c 1'
_atom_sites_solution_hydrogens geom
_atom_sites_solution_primary direct
_atom_sites_solution_secondary difmap
_cell_angle_alpha 90.00
_cell_angle_beta 118.821(3)
_cell_angle_gamma 90.00
_cell_formula_units_Z 4
_cell_length_a 27.0100(11)
_cell_length_b 7.4753(5)
_cell_length_c 15.4781(6)
_cell_measurement_reflns_used 2545
_cell_measurement_temperature 293(2)
_cell_measurement_theta_max 25.50
_cell_measurement_theta_min 3.30
_cell_volume 2738.0(3)
_computing_molecular_graphics 'Olex2 (Dolomanov et al., 2009)'
_computing_publication_material 'Olex2 (Dolomanov et al., 2009)'
_computing_structure_refinement 'XL (Sheldrick, 2008)'
_computing_structure_solution 'SHELXS-97 (Sheldrick, 1990)'
_diffrn_ambient_temperature 293(2)
_diffrn_measured_fraction_theta_full 0.998
_diffrn_measured_fraction_theta_max 0.998
_diffrn_measurement_device_type 'SuperNova, Single source at offset, EosS2'
_diffrn_measurement_method '\w scans'
_diffrn_radiation_monochromator graphite
_diffrn_radiation_type MoK\a
_diffrn_radiation_wavelength 0.71073
_diffrn_reflns_av_R_equivalents 0.0167
_diffrn_reflns_av_unetI/netI 0.0176
_diffrn_reflns_limit_h_max 32
_diffrn_reflns_limit_h_min -16
_diffrn_reflns_limit_k_max 9
_diffrn_reflns_limit_k_min -8
_diffrn_reflns_limit_l_max 16
_diffrn_reflns_limit_l_min -18
_diffrn_reflns_number 8205
_diffrn_reflns_theta_full 25.50
_diffrn_reflns_theta_max 25.50
_diffrn_reflns_theta_min 3.30
_diffrn_source 'fine-focus sealed tube'
_exptl_absorpt_coefficient_mu 0.768
_exptl_absorpt_correction_T_max 0.8058
_exptl_absorpt_correction_T_min 0.7409
_exptl_absorpt_correction_type multi-scan
_exptl_crystal_colour green
_exptl_crystal_density_diffrn 1.517
_exptl_crystal_density_method 'not measured'
_exptl_crystal_description block
_exptl_crystal_F_000 1288
_exptl_crystal_size_max 0.41
_exptl_crystal_size_mid 0.35
_exptl_crystal_size_min 0.29
_refine_diff_density_max 0.916
_refine_diff_density_min -0.810
_refine_diff_density_rms 0.057
_refine_ls_extinction_method none
_refine_ls_goodness_of_fit_ref 1.018
_refine_ls_hydrogen_treatment constr
_refine_ls_matrix_type full
_refine_ls_number_parameters 195
_refine_ls_number_reflns 2545
_refine_ls_number_restraints 0
_refine_ls_restrained_S_all 1.018
_refine_ls_R_factor_all 0.0453
_refine_ls_R_factor_gt 0.0404
_refine_ls_shift/su_max 0.000
_refine_ls_shift/su_mean 0.000
_refine_ls_structure_factor_coef Fsqd
_refine_ls_weighting_details 'calc w=1/[\s^2^(Fo^2^)+(0.0562P)^2^+5.1272P] where P=(Fo^2^+2Fc^2^)/3'
_refine_ls_weighting_scheme calc
_refine_ls_wR_factor_gt 0.1097
_refine_ls_wR_factor_ref 0.1130
_reflns_number_gt 2238
_reflns_number_total 2545
_reflns_threshold_expression >2sigma(I)
_cod_data_source_file suppl_ncrs-2020-0250_suppl.cif
_cod_data_source_block a
_cod_original_cell_volume 2738.0(2)
_cod_database_code 8105422
_olex2_refinement_description
;
1. Fixed Uiso
 At 1.2 times of:
  All C(H) groups, All N(H) groups
 At 1.5 times of:
  All O(H,H) groups
2.a Riding coordinates:
 O2(H2A,H2B)
2.b Aromatic/amide H refined with riding coordinates:
 N3(H3), C3(H3A), C4(H4), C6(H6), C7(H7), C11(H11), C12(H12), C13(H13), C14(H14)
;
_olex2_submission_special_instructions 'No special instructions were received'

loop_
_space_group_symop_id
_space_group_symop_operation_xyz
1 'x, y, z'
2 '-x, y, -z+1/2'
3 'x+1/2, y+1/2, z'
4 '-x+1/2, y+1/2, -z+1/2'
5 '-x, -y, -z'
6 'x, -y, z-1/2'
7 '-x+1/2, -y+1/2, -z'
8 'x+1/2, -y+1/2, z-1/2'

loop_
_atom_site_label
_atom_site_type_symbol
_atom_site_fract_x
_atom_site_fract_y
_atom_site_fract_z
_atom_site_U_iso_or_equiv
_atom_site_adp_type
_atom_site_occupancy
_atom_site_calc_flag
_atom_site_disorder_assembly
_atom_site_disorder_group
_atom_site_site_symmetry_order
_atom_site_refinement_flags_posn
_atom_site_refinement_flags_adp
_atom_site_refinement_flags_occupancy
Ni1 Ni 0.0000 0.49921(7) 0.2500 0.04562(19) Uani 1 d . . 2 S T P
O2 O -0.04065(8) 0.3014(4) 0.14191(16) 0.0719(7) Uani 1 d . . 1 . . .
H2A H -0.0288 0.2202 0.1813 0.108 Uiso 1 d . . 1 R . .
H2B H -0.0749 0.3084 0.1414 0.108 Uiso 1 d . . 1 R . .
O3 O 0.06292(7) 0.4870(3) 0.21086(14) 0.0504(5) Uani 1 d . . 1 . . .
O4 O 0.13115(7) 0.3379(3) 0.33698(12) 0.0458(5) Uani 1 d . . 1 . . .
N1 N 0.30348(7) 0.3875(3) 0.10851(14) 0.0343(4) Uani 1 d . . 1 . . .
N2 N 0.28204(8) 0.5221(3) -0.03601(15) 0.0360(5) Uani 1 d . . 1 . . .
N3 N 0.23890(8) 0.5386(3) -0.01489(15) 0.0340(4) Uani 1 d . . 1 . . .
H3 H 0.2076 0.5930 -0.0514 0.041 Uiso 1 calc . . 1 R . .
N4 N 0.45657(8) 0.1890(4) 0.13842(15) 0.0482(6) Uani 1 d . . 1 . . .
C1 C 0.11146(9) 0.4168(4) 0.25550(17) 0.0384(6) Uani 1 d . . 1 . . .
C2 C 0.14775(9) 0.4317(3) 0.20658(17) 0.0344(5) Uani 1 d . . 1 . . .
C3 C 0.13429(10) 0.5476(4) 0.12892(18) 0.0399(6) Uani 1 d . . 1 . . .
H3A H 0.1023 0.6192 0.1064 0.048 Uiso 1 calc . . 1 R . .
C4 C 0.16781(10) 0.5586(4) 0.08419(18) 0.0381(5) Uani 1 d . . 1 . . .
H4 H 0.1586 0.6382 0.0325 0.046 Uiso 1 calc . . 1 R . .
C5 C 0.21543(9) 0.4503(3) 0.11670(16) 0.0307(5) Uani 1 d . . 1 . . .
C6 C 0.22889(9) 0.3335(3) 0.19406(16) 0.0364(5) Uani 1 d . . 1 . . .
H6 H 0.2605 0.2604 0.2159 0.044 Uiso 1 calc . . 1 R . .
C7 C 0.19552(9) 0.3251(3) 0.23892(17) 0.0369(5) Uani 1 d . . 1 . . .
H7 H 0.2051 0.2471 0.2914 0.044 Uiso 1 calc . . 1 R . .
C8 C 0.25211(9) 0.4581(3) 0.07106(17) 0.0300(5) Uani 1 d . . 1 . . .
C9 C 0.31956(9) 0.4313(3) 0.04033(17) 0.0324(5) Uani 1 d . . 1 . . .
C10 C 0.37389(9) 0.3724(3) 0.04967(17) 0.0364(5) Uani 1 d . . 1 . . .
C11 C 0.39086(10) 0.4150(4) -0.01947(19) 0.0429(6) Uani 1 d . . 1 . . .
H11 H 0.3692 0.4899 -0.0724 0.051 Uiso 1 calc . . 1 R . .
C12 C 0.44079(11) 0.3431(4) -0.0074(2) 0.0519(7) Uani 1 d . . 1 . . .
H12 H 0.4534 0.3705 -0.0522 0.062 Uiso 1 calc . . 1 R . .
C13 C 0.47185(10) 0.2315(5) 0.07015(19) 0.0530(8) Uani 1 d . . 1 . . .
H13 H 0.5050 0.1828 0.0759 0.064 Uiso 1 calc . . 1 R . .
C14 C 0.40826(10) 0.2618(4) 0.12698(18) 0.0453(7) Uani 1 d . . 1 . . .
H14 H 0.3973 0.2361 0.1741 0.054 Uiso 1 calc . . 1 R . .

loop_
_atom_site_aniso_label
_atom_site_aniso_U_11
_atom_site_aniso_U_22
_atom_site_aniso_U_33
_atom_site_aniso_U_23
_atom_site_aniso_U_13
_atom_site_aniso_U_12
Ni1 0.0181(2) 0.0895(4) 0.0342(3) 0.000 0.0165(2) 0.000
O2 0.0392(11) 0.121(2) 0.0621(13) -0.0234(13) 0.0296(10) -0.0026(12)
O3 0.0233(9) 0.0957(16) 0.0380(9) 0.0113(9) 0.0194(8) 0.0143(8)
O4 0.0282(9) 0.0770(13) 0.0375(9) 0.0096(9) 0.0200(7) 0.0055(8)
N1 0.0244(9) 0.0472(11) 0.0380(10) -0.0016(9) 0.0203(8) 0.0007(8)
N2 0.0288(10) 0.0472(12) 0.0407(11) -0.0020(9) 0.0236(9) -0.0015(8)
N3 0.0244(10) 0.0453(11) 0.0380(11) 0.0005(9) 0.0195(9) 0.0027(8)
N4 0.0213(10) 0.0895(18) 0.0379(11) 0.0001(11) 0.0176(9) 0.0039(10)
C1 0.0226(11) 0.0638(16) 0.0319(12) -0.0041(11) 0.0157(9) -0.0001(11)
C2 0.0208(10) 0.0532(14) 0.0319(11) -0.0041(11) 0.0149(9) -0.0001(10)
C3 0.0254(12) 0.0559(15) 0.0425(13) 0.0059(11) 0.0197(11) 0.0117(10)
C4 0.0314(12) 0.0488(14) 0.0410(13) 0.0080(11) 0.0230(11) 0.0071(11)
C5 0.0220(11) 0.0408(12) 0.0325(11) -0.0053(10) 0.0157(9) -0.0017(9)
C6 0.0242(11) 0.0517(14) 0.0364(12) 0.0044(11) 0.0172(10) 0.0099(10)
C7 0.0285(11) 0.0521(14) 0.0337(11) 0.0066(11) 0.0177(10) 0.0073(10)
C8 0.0239(11) 0.0367(12) 0.0335(11) -0.0054(9) 0.0171(9) -0.0014(9)
C9 0.0245(11) 0.0407(12) 0.0381(12) -0.0056(10) 0.0200(10) -0.0051(9)
C10 0.0241(11) 0.0502(14) 0.0399(12) -0.0077(11) 0.0195(10) -0.0070(10)
C11 0.0345(13) 0.0586(16) 0.0434(13) -0.0007(12) 0.0251(11) -0.0034(12)
C12 0.0368(14) 0.085(2) 0.0487(15) 0.0012(14) 0.0326(12) -0.0020(14)
C13 0.0250(12) 0.098(2) 0.0439(14) 0.0007(15) 0.0224(11) 0.0051(13)
C14 0.0237(11) 0.0801(19) 0.0392(13) 0.0026(13) 0.0208(10) 0.0024(12)

loop_
_atom_type_symbol
_atom_type_description
_atom_type_scat_dispersion_real
_atom_type_scat_dispersion_imag
_atom_type_scat_source
C C 0.0033 0.0016 'International Tables Vol C Tables 4.2.6.8 and 6.1.1.4'
H H 0.0000 0.0000 'International Tables Vol C Tables 4.2.6.8 and 6.1.1.4'
N N 0.0061 0.0033 'International Tables Vol C Tables 4.2.6.8 and 6.1.1.4'
O O 0.0106 0.0060 'International Tables Vol C Tables 4.2.6.8 and 6.1.1.4'
Ni Ni 0.3393 1.1124 'International Tables Vol C Tables 4.2.6.8 and 6.1.1.4'

loop_
_geom_angle_atom_site_label_1
_geom_angle_atom_site_label_2
_geom_angle_atom_site_label_3
_geom_angle
_geom_angle_site_symmetry_1
_geom_angle_site_symmetry_3
O2 Ni1 O2 90.59(15) . 2
O3 Ni1 O2 90.83(8) . 2
O3 Ni1 O2 90.83(8) 2 .
O3 Ni1 O2 85.61(8) 2 2
O3 Ni1 O2 85.61(8) . .
O3 Ni1 O3 174.94(12) 2 .
O3 Ni1 N4 93.36(8) . 4
O3 Ni1 N4 93.36(8) 2 3_455
O3 Ni1 N4 90.06(7) . 3_455
O3 Ni1 N4 90.06(7) 2 4
N4 Ni1 O2 87.17(10) 3_455 .
N4 Ni1 O2 177.52(9) 4 .
N4 Ni1 O2 177.52(9) 3_455 2
N4 Ni1 O2 87.17(10) 4 2
N4 Ni1 N4 95.09(13) 4 3_455
Ni1 O2 H2A 93.6 . .
Ni1 O2 H2B 96.0 . .
H2A O2 H2B 94.6 . .
C1 O3 Ni1 129.93(16) . .
C8 N1 C9 102.89(19) . .
C9 N2 N3 102.09(18) . .
N2 N3 H3 124.8 . .
C8 N3 N2 110.40(18) . .
C8 N3 H3 124.8 . .
C13 N4 Ni1 122.94(18) . 3_545
C14 N4 Ni1 120.22(17) . 3_545
C14 N4 C13 116.6(2) . .
O3 C1 C2 116.7(2) . .
O4 C1 O3 124.7(2) . .
O4 C1 C2 118.5(2) . .
C3 C2 C1 121.5(2) . .
C3 C2 C7 118.9(2) . .
C7 C2 C1 119.6(2) . .
C2 C3 H3A 119.6 . .
C2 C3 C4 120.8(2) . .
C4 C3 H3A 119.6 . .
C3 C4 H4 120.0 . .
C3 C4 C5 119.9(2) . .
C5 C4 H4 120.0 . .
C4 C5 C8 121.5(2) . .
C6 C5 C4 119.5(2) . .
C6 C5 C8 119.0(2) . .
C5 C6 H6 119.9 . .
C7 C6 C5 120.2(2) . .
C7 C6 H6 119.9 . .
C2 C7 H7 119.6 . .
C6 C7 C2 120.8(2) . .
C6 C7 H7 119.6 . .
N1 C8 N3 109.47(19) . .
N1 C8 C5 125.4(2) . .
N3 C8 C5 125.2(2) . .
N1 C9 C10 121.9(2) . .
N2 C9 N1 115.15(19) . .
N2 C9 C10 122.9(2) . .
C11 C10 C9 122.7(2) . .
C14 C10 C9 119.1(2) . .
C14 C10 C11 118.1(2) . .
C10 C11 H11 121.0 . .
C12 C11 C10 118.1(3) . .
C12 C11 H11 121.0 . .
C11 C12 H12 119.9 . .
C13 C12 C11 120.2(2) . .
C13 C12 H12 119.9 . .
N4 C13 C12 122.9(2) . .
N4 C13 H13 118.6 . .
C12 C13 H13 118.6 . .
N4 C14 C10 124.1(2) . .
N4 C14 H14 117.9 . .
C10 C14 H14 117.9 . .

loop_
_geom_bond_atom_site_label_1
_geom_bond_atom_site_label_2
_geom_bond_distance
_geom_bond_site_symmetry_2
Ni1 O2 2.103(2) 2
Ni1 O2 2.103(2) .
Ni1 O3 2.0631(17) .
Ni1 O3 2.0631(17) 2
Ni1 N4 2.102(2) 4
Ni1 N4 2.102(2) 3_455
O2 H2A 0.8083 .
O2 H2B 0.9233 .
O3 C1 1.264(3) .
O4 C1 1.255(3) .
N1 C8 1.328(3) .
N1 C9 1.361(3) .
N2 N3 1.359(3) .
N2 C9 1.315(3) .
N3 H3 0.8600 .
N3 C8 1.342(3) .
N4 Ni1 2.102(2) 3_545
N4 C13 1.345(3) .
N4 C14 1.344(3) .
C1 C2 1.504(3) .
C2 C3 1.381(4) .
C2 C7 1.389(3) .
C3 H3A 0.9300 .
C3 C4 1.382(3) .
C4 H4 0.9300 .
C4 C5 1.393(3) .
C5 C6 1.381(3) .
C5 C8 1.469(3) .
C6 H6 0.9300 .
C6 C7 1.379(3) .
C7 H7 0.9300 .
C9 C10 1.471(3) .
C10 C11 1.389(3) .
C10 C14 1.380(4) .
C11 H11 0.9300 .
C11 C12 1.378(4) .
C12 H12 0.9300 .
C12 C13 1.367(4) .
C13 H13 0.9300 .
C14 H14 0.9300 .

loop_
_geom_torsion_atom_site_label_1
_geom_torsion_atom_site_label_2
_geom_torsion_atom_site_label_3
_geom_torsion_atom_site_label_4
_geom_torsion
_geom_torsion_site_symmetry_1
_geom_torsion_site_symmetry_2
_geom_torsion_site_symmetry_3
_geom_torsion_site_symmetry_4
Ni1 O3 C1 O4 -0.4(4) . . . .
Ni1 O3 C1 C2 -179.85(17) . . . .
Ni1 N4 C13 C12 174.1(2) 3_545 . . .
Ni1 N4 C14 C10 -172.8(2) 3_545 . . .
O2 Ni1 O3 C1 -14.5(3) 2 . . .
O2 Ni1 O3 C1 -105.0(2) . . . .
O3 Ni1 O3 C1 -59.7(2) 2 . . .
O3 C1 C2 C3 13.6(4) . . . .
O3 C1 C2 C7 -165.5(2) . . . .
O4 C1 C2 C3 -165.9(3) . . . .
O4 C1 C2 C7 15.0(4) . . . .
N1 C9 C10 C11 179.7(2) . . . .
N1 C9 C10 C14 3.5(4) . . . .
N2 N3 C8 N1 0.1(3) . . . .
N2 N3 C8 C5 179.8(2) . . . .
N2 C9 C10 C11 2.9(4) . . . .
N2 C9 C10 C14 -173.3(2) . . . .
N3 N2 C9 N1 0.4(3) . . . .
N3 N2 C9 C10 177.3(2) . . . .
N4 Ni1 O3 C1 72.7(2) 4 . . .
N4 Ni1 O3 C1 167.8(2) 3_455 . . .
C1 C2 C3 C4 -179.4(2) . . . .
C1 C2 C7 C6 178.7(2) . . . .
C2 C3 C4 C5 0.8(4) . . . .
C3 C2 C7 C6 -0.4(4) . . . .
C3 C4 C5 C6 -0.4(4) . . . .
C3 C4 C5 C8 -180.0(2) . . . .
C4 C5 C6 C7 -0.3(4) . . . .
C4 C5 C8 N1 166.1(2) . . . .
C4 C5 C8 N3 -13.6(4) . . . .
C5 C6 C7 C2 0.7(4) . . . .
C6 C5 C8 N1 -13.5(3) . . . .
C6 C5 C8 N3 166.9(2) . . . .
C7 C2 C3 C4 -0.4(4) . . . .
C8 N1 C9 N2 -0.3(3) . . . .
C8 N1 C9 C10 -177.3(2) . . . .
C8 C5 C6 C7 179.3(2) . . . .
C9 N1 C8 N3 0.1(3) . . . .
C9 N1 C8 C5 -179.6(2) . . . .
C9 N2 N3 C8 -0.3(2) . . . .
C9 C10 C11 C12 -175.6(2) . . . .
C9 C10 C14 N4 174.7(2) . . . .
C10 C11 C12 C13 0.8(4) . . . .
C11 C10 C14 N4 -1.7(4) . . . .
C11 C12 C13 N4 -1.2(5) . . . .
C13 N4 C14 C10 1.3(4) . . . .
C14 N4 C13 C12 0.2(5) . . . .
C14 C10 C11 C12 0.6(4) . . . .
